data_2223528
loop_
_publ_author_name
'Rofouei, Mohammad Kazem'
'Barghamadi, Marzieh'
'Taghdiri, Mehdi'
'Attar Gharamaleki, Jafar'

_publ_section_title
;
 Bis[1,3-bis(2-cyanophenyl)triazenido]mercury(II)
;
_journal_coeditor_code PV2202
_journal_issue 10
_journal_name_full 'Acta Crystallographica Section E'
_journal_page_first m1185
_journal_page_last m1186
_journal_paper_doi 10.1107/S1600536809035326
_journal_volume 65
_journal_year 2009
_chemical_formula_iupac '[Hg (C14 H8 N5)2]'
_chemical_formula_moiety 'C28 H16 Hg N10'
_chemical_formula_sum 'C28 H16 Hg N10'
_chemical_formula_weight 693.50
_chemical_name_systematic
;
Bis[1,3-bis(2-cyanophenyl)triazenido]mercury(II)
;
_space_group_IT_number 15
_symmetry_cell_setting monoclinic
_symmetry_space_group_name_Hall '-C 2yc'
_symmetry_space_group_name_H-M 'C 1 2/c 1'
_atom_sites_solution_hydrogens geom
_atom_sites_solution_primary direct
_atom_sites_solution_secondary difmap
_audit_creation_method SHELXL-97
_cell_angle_alpha 90.00
_cell_angle_beta 110.4810(10)
_cell_angle_gamma 90.00
_cell_formula_units_Z 4
_cell_length_a 23.0721(12)
_cell_length_b 7.7307(4)
_cell_length_c 15.6680(8)
_cell_measurement_reflns_used 3560
_cell_measurement_temperature 100(2)
_cell_measurement_theta_max 30.10
_cell_measurement_theta_min 2.76
_cell_volume 2617.9(2)
_computing_cell_refinement 'SAINT (Bruker, 2005)'
_computing_data_collection 'APEX2 (Bruker, 2005)'
_computing_data_reduction 'SAINT (Bruker, 2005)'
_computing_molecular_graphics 'SHELXTL (Sheldrick, 2008)'
_computing_publication_material 'SHELXTL (Sheldrick, 2008)'
_computing_structure_refinement 'SHELXL97 (Sheldrick, 2008)'
_computing_structure_solution 'SHELXS97 (Sheldrick, 2008)'
_diffrn_ambient_temperature 100(2)
_diffrn_measured_fraction_theta_full 0.999
_diffrn_measured_fraction_theta_max 0.999
_diffrn_measurement_device_type 'Bruker APEXII CCD area-detector'
_diffrn_measurement_method \w
_diffrn_radiation_monochromator graphite
_diffrn_radiation_source 'fine-focus sealed tube'
_diffrn_radiation_type MoK\a
_diffrn_radiation_wavelength 0.71073
_diffrn_reflns_av_R_equivalents 0.0444
_diffrn_reflns_av_sigmaI/netI 0.0366
_diffrn_reflns_limit_h_max 31
_diffrn_reflns_limit_h_min -31
_diffrn_reflns_limit_k_max 10
_diffrn_reflns_limit_k_min -10
_diffrn_reflns_limit_l_max 21
_diffrn_reflns_limit_l_min -21
_diffrn_reflns_number 15538
_diffrn_reflns_theta_full 29.00
_diffrn_reflns_theta_max 29.00
_diffrn_reflns_theta_min 1.88
_exptl_absorpt_coefficient_mu 5.917
_exptl_absorpt_correction_T_max 0.629
_exptl_absorpt_correction_T_min 0.296
_exptl_absorpt_correction_type multi-scan
_exptl_absorpt_process_details '(SADABS; Bruker, 2005)'
_exptl_crystal_colour orange
_exptl_crystal_density_diffrn 1.759
_exptl_crystal_density_method 'not measured'
_exptl_crystal_description plate
_exptl_crystal_F_000 1336
_exptl_crystal_size_max 0.21
_exptl_crystal_size_mid 0.20
_exptl_crystal_size_min 0.08
_refine_diff_density_max 2.670
_refine_diff_density_min -1.120
_refine_ls_extinction_method none
_refine_ls_goodness_of_fit_ref 0.993
_refine_ls_hydrogen_treatment constr
_refine_ls_matrix_type full
_refine_ls_number_parameters 183
_refine_ls_number_reflns 3479
_refine_ls_number_restraints 0
_refine_ls_restrained_S_all 0.993
_refine_ls_R_factor_all 0.0476
_refine_ls_R_factor_gt 0.0344
_refine_ls_shift/su_max 0.001
_refine_ls_shift/su_mean 0.000
_refine_ls_structure_factor_coef Fsqd
_refine_ls_weighting_details 'calc w=1/[\s^2^(Fo^2^)+(0.04P)^2^+7P] where P=(Fo^2^+2Fc^2^)/3'
_refine_ls_weighting_scheme calc
_refine_ls_wR_factor_gt 0.0783
_refine_ls_wR_factor_ref 0.0854
_reflns_number_gt 2876
_reflns_number_total 3479
_reflns_threshold_expression I>2\s(I)
_cod_data_source_file pv2202.cif
_cod_data_source_block I
_cod_original_sg_symbol_H-M 'C 2/c'
_cod_database_code 2223528
_cod_database_fobs_code 2223528

loop_
_symmetry_equiv_pos_as_xyz
'x, y, z'
'-x, y, -z+1/2'
'x+1/2, y+1/2, z'
'-x+1/2, y+1/2, -z+1/2'
'-x, -y, -z'
'x, -y, z-1/2'
'-x+1/2, -y+1/2, -z'
'x+1/2, -y+1/2, z-1/2'

loop_
_atom_site_type_symbol
_atom_site_label
_atom_site_fract_x
_atom_site_fract_y
_atom_site_fract_z
_atom_site_U_iso_or_equiv
_atom_site_adp_type
_atom_site_calc_flag
_atom_site_refinement_flags
_atom_site_occupancy
_atom_site_disorder_assembly
_atom_site_disorder_group
Hg Hg1 0.467164(12) 0.37562(3) 0.213648(18) 0.01852(8) Uani d P 0.3811(7) . .
Hg Hg2 0.5000 0.44451(8) 0.2500 0.01852(8) Uani d SP 0.2378(7) . .
C C1 0.46005(11) 0.2107(3) 0.02350(18) 0.0190(5) Uani d . 1 . .
C C2 0.40569(13) 0.1222(4) 0.0192(2) 0.0256(6) Uani d . 1 . .
C C3 0.37257(13) 0.0268(4) -0.0586(2) 0.0313(7) Uani d . 1 . .
H H3A 0.3360 -0.0328 -0.0611 0.038 Uiso calc R 1 . .
C C4 0.39267(15) 0.0190(4) -0.1315(2) 0.0337(7) Uani d . 1 . .
H H4A 0.3703 -0.0458 -0.1842 0.040 Uiso calc R 1 . .
C C5 0.44625(14) 0.1073(4) -0.1270(2) 0.0288(6) Uani d . 1 . .
H H5A 0.4600 0.1022 -0.1774 0.035 Uiso calc R 1 . .
C C6 0.48006(12) 0.2024(4) -0.05072(18) 0.0215(5) Uani d . 1 . .
H H6A 0.5165 0.2615 -0.0491 0.026 Uiso calc R 1 . .
C C7 0.62706(12) 0.5268(3) 0.19697(18) 0.0183(5) Uani d . 1 . .
C C8 0.65811(13) 0.6146(4) 0.27876(19) 0.0216(5) Uani d . 1 . .
C C9 0.71486(13) 0.6961(4) 0.2931(2) 0.0256(6) Uani d . 1 . .
H H9A 0.7353 0.7553 0.3487 0.031 Uiso calc R 1 . .
C C10 0.74111(13) 0.6907(4) 0.2268(2) 0.0269(6) Uani d . 1 . .
H H10A 0.7797 0.7459 0.2364 0.032 Uiso calc R 1 . .
C C11 0.71085(13) 0.6038(4) 0.1457(2) 0.0244(6) Uani d . 1 . .
H H11A 0.7290 0.6007 0.0999 0.029 Uiso calc R 1 . .
C C12 0.65480(12) 0.5218(4) 0.13037(18) 0.0199(5) Uani d . 1 . .
H H12A 0.6351 0.4620 0.0747 0.024 Uiso calc R 1 . .
C C13 0.38358(14) 0.1295(4) 0.0939(3) 0.0359(8) Uani d . 1 . .
C C14 0.63072(15) 0.6272(4) 0.3485(2) 0.0287(6) Uani d . 1 . .
N N1 0.49222(10) 0.2999(3) 0.10491(16) 0.0209(5) Uani d . 1 . .
N N2 0.54323(10) 0.3720(3) 0.10789(15) 0.0192(5) Uani d . 1 . .
N N3 0.56967(10) 0.4507(3) 0.18522(15) 0.0189(5) Uani d . 1 . .
N N4 0.36490(15) 0.1358(5) 0.1528(3) 0.0531(9) Uani d . 1 . .
N N5 0.60964(15) 0.6392(4) 0.4044(2) 0.0416(7) Uani d . 1 . .

loop_
_atom_site_aniso_label
_atom_site_aniso_U_11
_atom_site_aniso_U_22
_atom_site_aniso_U_33
_atom_site_aniso_U_12
_atom_site_aniso_U_13
_atom_site_aniso_U_23
Hg1 0.01873(13) 0.01983(13) 0.02026(13) -0.00001(10) 0.01092(9) -0.00188(10)
Hg2 0.01873(13) 0.01983(13) 0.02026(13) -0.00001(10) 0.01092(9) -0.00188(10)
C1 0.0150(12) 0.0155(12) 0.0251(13) 0.0019(10) 0.0053(10) 0.0025(10)
C2 0.0172(13) 0.0223(14) 0.0358(16) 0.0018(11) 0.0074(11) 0.0029(12)
C3 0.0189(14) 0.0213(15) 0.0452(18) -0.0002(11) 0.0005(13) 0.0025(13)
C4 0.0314(16) 0.0237(15) 0.0330(17) 0.0033(12) -0.0052(13) -0.0015(12)
C5 0.0332(16) 0.0246(15) 0.0239(14) 0.0079(12) 0.0040(12) 0.0015(11)
C6 0.0206(13) 0.0160(12) 0.0265(14) 0.0048(10) 0.0065(11) 0.0036(11)
C7 0.0154(12) 0.0180(12) 0.0210(12) 0.0014(9) 0.0058(10) 0.0033(10)
C8 0.0237(13) 0.0199(13) 0.0208(13) 0.0030(10) 0.0073(11) 0.0030(10)
C9 0.0232(14) 0.0235(14) 0.0252(14) -0.0004(11) 0.0022(11) -0.0012(11)
C10 0.0156(13) 0.0256(14) 0.0374(16) 0.0002(11) 0.0065(12) 0.0041(13)
C11 0.0217(13) 0.0246(15) 0.0316(15) 0.0025(11) 0.0152(12) 0.0040(11)
C12 0.0169(12) 0.0222(14) 0.0216(13) 0.0020(10) 0.0080(10) 0.0029(10)
C13 0.0229(15) 0.0358(18) 0.052(2) -0.0071(13) 0.0167(15) 0.0026(15)
C14 0.0357(16) 0.0265(15) 0.0241(14) -0.0007(13) 0.0106(13) -0.0005(12)
N1 0.0177(11) 0.0189(11) 0.0291(12) -0.0018(9) 0.0120(9) -0.0014(9)
N2 0.0177(10) 0.0186(11) 0.0220(11) 0.0002(9) 0.0080(9) 0.0024(9)
N3 0.0193(11) 0.0187(11) 0.0209(11) -0.0009(9) 0.0098(9) -0.0006(9)
N4 0.0406(18) 0.064(2) 0.067(2) -0.0130(16) 0.0348(17) -0.0032(18)
N5 0.0542(19) 0.0458(18) 0.0313(15) -0.0025(14) 0.0231(14) -0.0045(13)

loop_
_atom_type_symbol
_atom_type_description
_atom_type_scat_dispersion_real
_atom_type_scat_dispersion_imag
_atom_type_scat_source
C C 0.0033 0.0016 'International Tables Vol C Tables 4.2.6.8 and 6.1.1.4'
H H 0.0000 0.0000 'International Tables Vol C Tables 4.2.6.8 and 6.1.1.4'
N N 0.0061 0.0033 'International Tables Vol C Tables 4.2.6.8 and 6.1.1.4'
Hg Hg -2.3894 9.2266 'International Tables Vol C Tables 4.2.6.8 and 6.1.1.4'

loop_
_geom_angle_atom_site_label_1
_geom_angle_atom_site_label_2
_geom_angle_atom_site_label_3
_geom_angle_site_symmetry_1
_geom_angle_site_symmetry_3
_geom_angle
_geom_angle_publ_flag
N1 Hg1 N3 . 2_655 173.18(9) ?
N1 Hg1 N3 . . 52.63(8) ?
N3 Hg1 N3 2_655 . 133.38(8) ?
N3 Hg2 N3 . 2_655 177.49(12) ?
N3 Hg2 N1 . . 54.04(8) ?
N3 Hg2 N1 2_655 . 127.37(8) ?
N3 Hg2 N1 . 2_655 127.37(8) ?
N3 Hg2 N1 2_655 2_655 54.04(8) ?
N1 Hg2 N1 . 2_655 126.46(11) ?
C6 C1 C2 . . 119.1(3) ?
C6 C1 N1 . . 123.6(2) ?
C2 C1 N1 . . 117.3(2) ?
C3 C2 C1 . . 120.1(3) ?
C3 C2 C13 . . 119.3(3) ?
C1 C2 C13 . . 120.5(3) ?
C4 C3 C2 . . 120.4(3) ?
C4 C3 H3A . . 119.8 ?
C2 C3 H3A . . 119.8 ?
C3 C4 C5 . . 119.2(3) ?
C3 C4 H4A . . 120.4 ?
C5 C4 H4A . . 120.4 ?
C6 C5 C4 . . 121.6(3) ?
C6 C5 H5A . . 119.2 ?
C4 C5 H5A . . 119.2 ?
C5 C6 C1 . . 119.5(3) ?
C5 C6 H6A . . 120.3 ?
C1 C6 H6A . . 120.3 ?
N3 C7 C12 . . 123.1(2) ?
N3 C7 C8 . . 118.7(2) ?
C12 C7 C8 . . 118.2(2) ?
C9 C8 C7 . . 121.0(3) ?
C9 C8 C14 . . 118.7(3) ?
C7 C8 C14 . . 120.3(3) ?
C10 C9 C8 . . 120.0(3) ?
C10 C9 H9A . . 120.0 ?
C8 C9 H9A . . 120.0 ?
C9 C10 C11 . . 119.5(3) ?
C9 C10 H10A . . 120.2 ?
C11 C10 H10A . . 120.2 ?
C12 C11 C10 . . 121.4(3) ?
C12 C11 H11A . . 119.3 ?
C10 C11 H11A . . 119.3 ?
C11 C12 C7 . . 120.0(3) ?
C11 C12 H12A . . 120.0 ?
C7 C12 H12A . . 120.0 ?
N4 C13 C2 . . 178.9(4) ?
N5 C14 C8 . . 178.9(4) ?
N2 N1 C1 . . 115.4(2) ?
N2 N1 Hg1 . . 111.29(18) ?
C1 N1 Hg1 . . 132.34(17) ?
N2 N1 Hg2 . . 89.96(16) ?
C1 N1 Hg2 . . 153.44(17) ?
N1 N2 N3 . . 111.2(2) ?
N2 N3 C7 . . 115.6(2) ?
N2 N3 Hg1 . 2_655 112.79(16) ?
C7 N3 Hg1 . 2_655 128.55(17) ?
N2 N3 Hg2 . . 103.97(16) ?
C7 N3 Hg2 . . 139.87(18) ?
N2 N3 Hg1 . . 84.13(14) ?
C7 N3 Hg1 . . 159.80(18) ?

loop_
_geom_bond_atom_site_label_1
_geom_bond_atom_site_label_2
_geom_bond_site_symmetry_2
_geom_bond_distance
_geom_bond_publ_flag
Hg1 Hg2 . 0.9381(4) ?
Hg1 Hg1 2_655 1.5445(5) ?
Hg1 N1 . 2.066(2) ?
Hg1 N3 2_655 2.124(2) ?
Hg1 N3 . 2.620(2) ?
Hg2 Hg1 2_655 0.9381(4) ?
Hg2 N3 . 2.181(2) ?
Hg2 N3 2_655 2.181(2) ?
Hg2 N1 . 2.483(2) ?
Hg2 N1 2_655 2.483(2) ?
C1 C6 . 1.395(4) ?
C1 C2 . 1.409(4) ?
C1 N1 . 1.411(3) ?
C2 C3 . 1.401(4) ?
C2 C13 . 1.432(5) ?
C3 C4 . 1.376(5) ?
C3 H3A . 0.9500 ?
C4 C5 . 1.392(5) ?
C4 H4A . 0.9500 ?
C5 C6 . 1.388(4) ?
C5 H5A . 0.9500 ?
C6 H6A . 0.9500 ?
C7 N3 . 1.401(3) ?
C7 C12 . 1.403(4) ?
C7 C8 . 1.405(4) ?
C8 C9 . 1.399(4) ?
C8 C14 . 1.444(4) ?
C9 C10 . 1.374(4) ?
C9 H9A . 0.9500 ?
C10 C11 . 1.390(4) ?
C10 H10A . 0.9500 ?
C11 C12 . 1.384(4) ?
C11 H11A . 0.9500 ?
C12 H12A . 0.9500 ?
C13 N4 . 1.148(5) ?
C14 N5 . 1.145(4) ?
N1 N2 . 1.288(3) ?
N2 N3 . 1.301(3) ?
N3 Hg1 2_655 2.124(2) ?

loop_
_geom_hbond_atom_site_label_D
_geom_hbond_atom_site_label_H
_geom_hbond_atom_site_label_A
_geom_hbond_site_symmetry_A
_geom_hbond_distance_DH
_geom_hbond_distance_HA
_geom_hbond_distance_DA
_geom_hbond_angle_DHA
C4 H4A N4 6_555 0.95 2.61 3.428(5) 145
C6 H6A N5 6_565 0.95 2.61 3.522(5) 160
C10 H10A Cg2 4_655 0.95 2.96 3.629(2) 129

loop_
_geom_torsion_atom_site_label_1
_geom_torsion_atom_site_label_2
_geom_torsion_atom_site_label_3
_geom_torsion_atom_site_label_4
_geom_torsion_site_symmetry_1
_geom_torsion_site_symmetry_2
_geom_torsion_site_symmetry_3
_geom_torsion_site_symmetry_4
_geom_torsion
_geom_torsion_publ_flag
N1 Hg1 Hg2 Hg1 . . . 2_655 -80.24(7) ?
N3 Hg1 Hg2 Hg1 2_655 . . 2_655 103.00(6) ?
N3 Hg1 Hg2 Hg1 . . . 2_655 -79.11(7) ?
Hg1 Hg1 Hg2 N3 2_655 . . . 79.11(7) ?
N1 Hg1 Hg2 N3 . . . . -1.13(10) ?
N3 Hg1 Hg2 N3 2_655 . . . -177.89(11) ?
Hg1 Hg1 Hg2 N3 2_655 . . 2_655 -103.00(6) ?
N1 Hg1 Hg2 N3 . . . 2_655 176.76(9) ?
N3 Hg1 Hg2 N3 . . . 2_655 177.89(11) ?
Hg1 Hg1 Hg2 N1 2_655 . . . 80.24(7) ?
N3 Hg1 Hg2 N1 2_655 . . . -176.76(9) ?
N3 Hg1 Hg2 N1 . . . . 1.13(10) ?
Hg1 Hg1 Hg2 N1 2_655 . . 2_655 -52.59(5) ?
N1 Hg1 Hg2 N1 . . . 2_655 -132.83(10) ?
N3 Hg1 Hg2 N1 2_655 . . 2_655 50.42(8) ?
N3 Hg1 Hg2 N1 . . . 2_655 -131.70(9) ?
C6 C1 C2 C3 . . . . 0.3(4) ?
N1 C1 C2 C3 . . . . -178.1(2) ?
C6 C1 C2 C13 . . . . -179.4(3) ?
N1 C1 C2 C13 . . . . 2.2(4) ?
C1 C2 C3 C4 . . . . -0.2(4) ?
C13 C2 C3 C4 . . . . 179.5(3) ?
C2 C3 C4 C5 . . . . -0.1(4) ?
C3 C4 C5 C6 . . . . 0.3(4) ?
C4 C5 C6 C1 . . . . -0.1(4) ?
C2 C1 C6 C5 . . . . -0.1(4) ?
N1 C1 C6 C5 . . . . 178.1(2) ?
N3 C7 C8 C9 . . . . -178.6(2) ?
C12 C7 C8 C9 . . . . 0.6(4) ?
N3 C7 C8 C14 . . . . -0.7(4) ?
C12 C7 C8 C14 . . . . 178.4(3) ?
C7 C8 C9 C10 . . . . -0.2(4) ?
C14 C8 C9 C10 . . . . -178.1(3) ?
C8 C9 C10 C11 . . . . 0.0(4) ?
C9 C10 C11 C12 . . . . -0.3(4) ?
C10 C11 C12 C7 . . . . 0.7(4) ?
N3 C7 C12 C11 . . . . 178.3(2) ?
C8 C7 C12 C11 . . . . -0.8(4) ?
C6 C1 N1 N2 . . . . -1.5(4) ?
C2 C1 N1 N2 . . . . 176.7(2) ?
C6 C1 N1 Hg1 . . . . 166.1(2) ?
C2 C1 N1 Hg1 . . . . -15.7(4) ?
C6 C1 N1 Hg2 . . . . 160.0(3) ?
C2 C1 N1 Hg2 . . . . -21.7(5) ?
Hg2 Hg1 N1 N2 . . . . -4.62(19) ?
Hg1 Hg1 N1 N2 2_655 . . . -38.93(18) ?
N3 Hg1 N1 N2 . . . . -5.75(15) ?
Hg1 Hg1 N1 C1 2_655 . . . 153.1(2) ?
N3 Hg1 N1 C1 . . . . -173.7(3) ?
Hg1 Hg1 N1 Hg2 2_655 . . . -34.32(4) ?
N3 Hg1 N1 Hg2 . . . . -1.13(10) ?
Hg1 Hg2 N1 N2 . . . . 175.70(18) ?
Hg1 Hg2 N1 N2 2_655 . . . -71.89(15) ?
N3 Hg2 N1 N2 . . . . -5.63(14) ?
N3 Hg2 N1 N2 2_655 . . . 171.78(14) ?
N1 Hg2 N1 N2 2_655 . . . -118.98(15) ?
Hg1 Hg2 N1 C1 . . . . 12.3(4) ?
Hg1 Hg2 N1 C1 2_655 . . . 124.7(4) ?
N3 Hg2 N1 C1 . . . . -169.1(4) ?
N3 Hg2 N1 C1 2_655 . . . 8.4(4) ?
N1 Hg2 N1 C1 2_655 . . . 77.6(4) ?
Hg1 Hg2 N1 Hg1 2_655 . . . 112.41(8) ?
N3 Hg2 N1 Hg1 . . . . 178.67(12) ?
N3 Hg2 N1 Hg1 2_655 . . . -3.92(11) ?
N1 Hg2 N1 Hg1 2_655 . . . 65.32(5) ?
C1 N1 N2 N3 . . . . -179.9(2) ?
Hg1 N1 N2 N3 . . . . 9.9(3) ?
Hg2 N1 N2 N3 . . . . 8.2(2) ?
N1 N2 N3 C7 . . . . 177.2(2) ?
N1 N2 N3 Hg1 . . . 2_655 15.2(3) ?
N1 N2 N3 Hg2 . . . . -9.6(2) ?
N1 N2 N3 Hg1 . . . . -7.29(19) ?
C12 C7 N3 N2 . . . . 0.6(4) ?
C8 C7 N3 N2 . . . . 179.8(2) ?
C12 C7 N3 Hg1 . . . 2_655 159.3(2) ?
C8 C7 N3 Hg1 . . . 2_655 -21.6(4) ?
C12 C7 N3 Hg2 . . . . -169.1(2) ?
C8 C7 N3 Hg2 . . . . 10.1(4) ?
C12 C7 N3 Hg1 . . . . -166.4(4) ?
C8 C7 N3 Hg1 . . . . 12.7(7) ?
Hg1 Hg2 N3 N2 . . . . 6.87(18) ?
Hg1 Hg2 N3 N2 2_655 . . . 114.18(16) ?
N1 Hg2 N3 N2 . . . . 5.75(14) ?
N1 Hg2 N3 N2 2_655 . . . 117.46(16) ?
Hg1 Hg2 N3 C7 . . . . 177.3(3) ?
Hg1 Hg2 N3 C7 2_655 . . . -75.4(3) ?
N1 Hg2 N3 C7 . . . . 176.2(3) ?
N1 Hg2 N3 C7 2_655 . . . -72.1(3) ?
N1 Hg2 N3 Hg1 . . . 2_655 -108.43(9) ?
N1 Hg2 N3 Hg1 2_655 . . 2_655 3.28(9) ?
Hg1 Hg2 N3 Hg1 2_655 . . . 107.31(8) ?
N1 Hg2 N3 Hg1 . . . . -1.12(10) ?
N1 Hg2 N3 Hg1 2_655 . . . 110.59(11) ?
Hg2 Hg1 N3 N2 . . . . -173.30(17) ?
Hg1 Hg1 N3 N2 2_655 . . . 143.26(16) ?
N1 Hg1 N3 N2 . . . . 5.33(14) ?
N3 Hg1 N3 N2 2_655 . . . -170.43(12) ?
Hg2 Hg1 N3 C7 . . . . -5.0(5) ?
Hg1 Hg1 N3 C7 2_655 . . . -48.5(5) ?
N1 Hg1 N3 C7 . . . . 173.6(5) ?
N3 Hg1 N3 C7 2_655 . . . -2.2(6) ?
Hg2 Hg1 N3 Hg1 . . . 2_655 43.45(5) ?
N1 Hg1 N3 Hg1 . . . 2_655 -137.93(11) ?
N3 Hg1 N3 Hg1 2_655 . . 2_655 46.32(14) ?
Hg1 Hg1 N3 Hg2 2_655 . . . -43.45(5) ?
N1 Hg1 N3 Hg2 . . . . 178.63(12) ?
N3 Hg1 N3 Hg2 2_655 . . . 2.87(14) ?
